data_4508629
loop_
_publ_author_name
'Wei, Kai-Ju'
'Xie, Yong-Shu'
'Ni, Jia'
'Zhang, Min'
'Liu, Qing-Liang'

_publ_section_title
;
 Syntheses, Crystal Structures, and Photoluminescent Properties of a
 Series of M(II) Coordination Polymers Containing M&#x2212;X2&#x2212;M
 Bridges: From 1-D Chains to 2-D Networks
;
_journal_issue 6
_journal_name_full 'Crystal Growth &amp; Design'
_journal_page_first 1341
_journal_paper_doi 10.1021/cg0505822
_journal_volume 6
_journal_year 2006
_chemical_formula_sum 'C25 H19 Br4 Hg2 N7 O0'
_chemical_formula_weight 1138.29
_chemical_name_systematic
;
 ?
;
_space_group_IT_number 61
_symmetry_cell_setting orthorhombic
_symmetry_space_group_name_Hall '-P 2ac 2ab'
_symmetry_space_group_name_H-M 'P b c a'
_atom_sites_solution_hydrogens geom
_atom_sites_solution_primary direct
_atom_sites_solution_secondary difmap
_audit_creation_method SHELXL-97
_cell_angle_alpha 90.00
_cell_angle_beta 90.00
_cell_angle_gamma 90.00
_cell_formula_units_Z 8
_cell_length_a 17.1651(8)
_cell_length_b 14.7379(7)
_cell_length_c 23.6550(11)
_cell_measurement_temperature 293(2)
_cell_volume 5984.2(5)
_computing_structure_refinement 'SHELXL-97 (Sheldrick, 1997)'
_computing_structure_solution 'SHELXS-97 (Sheldrick, 1990)'
_diffrn_ambient_temperature 293(2)
_diffrn_measured_fraction_theta_full 0.976
_diffrn_measured_fraction_theta_max 0.976
_diffrn_radiation_monochromator graphite
_diffrn_radiation_source 'fine-focus sealed tube'
_diffrn_radiation_type MoK\a
_diffrn_radiation_wavelength 0.71073
_diffrn_reflns_av_R_equivalents 0.0682
_diffrn_reflns_av_sigmaI/netI 0.0607
_diffrn_reflns_limit_h_max 22
_diffrn_reflns_limit_h_min -22
_diffrn_reflns_limit_k_max 19
_diffrn_reflns_limit_k_min -14
_diffrn_reflns_limit_l_max 28
_diffrn_reflns_limit_l_min -30
_diffrn_reflns_number 35325
_diffrn_reflns_theta_full 27.88
_diffrn_reflns_theta_max 27.88
_diffrn_reflns_theta_min 2.01
_exptl_absorpt_coefficient_mu 15.619
_exptl_absorpt_correction_T_max 0.1236
_exptl_absorpt_correction_T_min 0.0821
_exptl_absorpt_correction_type none
_exptl_crystal_colour yellow
_exptl_crystal_density_diffrn 2.527
_exptl_crystal_density_method 'not measured'
_exptl_crystal_F_000 4144
_exptl_crystal_size_max 0.32
_exptl_crystal_size_mid 0.26
_exptl_crystal_size_min 0.23
_refine_diff_density_max 1.650
_refine_diff_density_min -2.064
_refine_diff_density_rms 0.194
_refine_ls_extinction_method none
_refine_ls_goodness_of_fit_ref 1.009
_refine_ls_hydrogen_treatment mixed
_refine_ls_matrix_type full
_refine_ls_number_parameters 343
_refine_ls_number_reflns 6971
_refine_ls_number_restraints 0
_refine_ls_restrained_S_all 1.009
_refine_ls_R_factor_all 0.0759
_refine_ls_R_factor_gt 0.0447
_refine_ls_shift/su_max 0.001
_refine_ls_shift/su_mean 0.000
_refine_ls_structure_factor_coef Fsqd
_refine_ls_weighting_details 'calc w=1/[\s^2^(Fo^2^)+(0.0520P)^2^+0.0000P] where P=(Fo^2^+2Fc^2^)/3'
_refine_ls_weighting_scheme calc
_refine_ls_wR_factor_gt 0.0954
_refine_ls_wR_factor_ref 0.1071
_reflns_number_gt 4863
_reflns_number_total 6971
_reflns_threshold_expression >2sigma(I)
_cod_data_source_file cg0505822sup6.cif
_cod_data_source_block b
_cod_depositor_comments
;
The following automatic conversions were performed:

'_symmetry_cell_setting' value 'Orthorhombic' changed to
'orthorhombic' according to
/home/saulius/struct/CIF-dictionaries/cif_core.dic dictionary named
'cif_core.dic' version 2.4.2 from 2011-04-26.

Automatic conversion script
Id: cif_fix_values 1891 2012-01-12 08:04:46Z andrius 
;
_cod_original_sg_symbol_H-M Pbca
_cod_database_code 4508629

loop_
_symmetry_equiv_pos_as_xyz
'x, y, z'
'-x+1/2, -y, z+1/2'
'-x, y+1/2, -z+1/2'
'x+1/2, -y+1/2, -z'
'-x, -y, -z'
'x-1/2, y, -z-1/2'
'x, -y-1/2, z-1/2'
'-x-1/2, y-1/2, z'

loop_
_atom_site_label
_atom_site_type_symbol
_atom_site_fract_x
_atom_site_fract_y
_atom_site_fract_z
_atom_site_U_iso_or_equiv
_atom_site_adp_type
_atom_site_occupancy
_atom_site_symmetry_multiplicity
_atom_site_calc_flag
_atom_site_refinement_flags
Hg2 Hg 0.569958(17) 0.26398(2) 0.445546(13) 0.04819(10) Uani 1 1 d .
Hg1 Hg 0.205001(17) 0.19966(2) 0.206466(12) 0.04877(11) Uani 1 1 d .
Br3 Br 0.58624(5) 0.34314(5) 0.35360(3) 0.0518(2) Uani 1 1 d .
Br1 Br 0.16091(6) 0.25013(6) 0.30127(3) 0.0590(2) Uani 1 1 d .
Br2 Br 0.15891(5) 0.08730(5) 0.13312(3) 0.0552(2) Uani 1 1 d .
Br4 Br 0.64567(5) 0.21877(7) 0.53072(4) 0.0688(3) Uani 1 1 d .
N6 N 0.3859(3) 0.3045(4) 0.4287(2) 0.0405(14) Uani 1 1 d .
N4 N 0.3790(3) 0.2962(3) 0.3321(2) 0.0335(12) Uani 1 1 d .
N5 N 0.4577(3) 0.1693(4) 0.4383(2) 0.0364(13) Uani 1 1 d .
N7 N 0.4729(4) 0.3500(4) 0.4997(2) 0.0459(15) Uani 1 1 d .
C5 C 0.3694(4) 0.2962(4) 0.1795(3) 0.0356(15) Uani 1 1 d .
C6 C 0.3880(4) 0.1762(4) 0.2477(3) 0.0364(15) Uani 1 1 d .
N2 N 0.3757(3) 0.2699(4) 0.2374(2) 0.0425(14) Uani 1 1 d .
C16 C 0.3894(4) 0.2077(4) 0.4263(3) 0.0346(15) Uani 1 1 d .
N3 N 0.3299(3) 0.1209(4) 0.2324(2) 0.0410(13) Uani 1 1 d .
N1 N 0.2994(3) 0.2923(4) 0.1559(2) 0.0469(15) Uani 1 1 d .
C14 C 0.3702(4) 0.4445(4) 0.3726(3) 0.0440(17) Uani 1 1 d .
H14 H 0.3691 0.4811 0.4046 0.053 Uiso 1 1 calc R
C21 C 0.3996(4) 0.3503(4) 0.4812(3) 0.0384(16) Uani 1 1 d .
C20 C 0.4608(4) 0.0779(5) 0.4387(3) 0.0438(17) Uani 1 1 d .
H20 H 0.5078 0.0503 0.4480 0.053 Uiso 1 1 calc R
C15 C 0.3773(4) 0.3509(4) 0.3768(3) 0.0348(15) Uani 1 1 d .
C4 C 0.4340(4) 0.3223(5) 0.1492(3) 0.0506(19) Uani 1 1 d .
H4 H 0.4828 0.3231 0.1662 0.061 Uiso 1 1 calc R
C12 C 0.3655(4) 0.4248(4) 0.2728(3) 0.0442(17) Uani 1 1 d .
H12 H 0.3610 0.4484 0.2364 0.053 Uiso 1 1 calc R
C11 C 0.3732(4) 0.3326(4) 0.2815(3) 0.0324(14) Uani 1 1 d .
C17 C 0.3244(4) 0.1576(5) 0.4119(3) 0.0456(17) Uani 1 1 d .
H17 H 0.2779 0.1861 0.4024 0.055 Uiso 1 1 calc R
C7 C 0.4558(4) 0.1447(5) 0.2725(3) 0.0484(18) Uani 1 1 d .
H7 H 0.4951 0.1843 0.2836 0.058 Uiso 1 1 calc R
C13 C 0.3647(4) 0.4808(5) 0.3192(3) 0.0496(19) Uani 1 1 d .
H13 H 0.3604 0.5433 0.3145 0.060 Uiso 1 1 calc R
C2 C 0.3535(5) 0.3467(6) 0.0706(3) 0.055(2) Uani 1 1 d .
H2 H 0.3457 0.3660 0.0336 0.066 Uiso 1 1 calc R
C18 C 0.3300(5) 0.0652(5) 0.4120(3) 0.0523(19) Uani 1 1 d .
H18 H 0.2871 0.0300 0.4024 0.063 Uiso 1 1 calc R
C9 C 0.4045(5) -0.0041(5) 0.2631(3) 0.059(2) Uani 1 1 d .
H9 H 0.4093 -0.0665 0.2678 0.071 Uiso 1 1 calc R
C3 C 0.4255(5) 0.3470(5) 0.0938(3) 0.058(2) Uani 1 1 d .
H3 H 0.4686 0.3638 0.0724 0.069 Uiso 1 1 calc R
C8 C 0.4629(5) 0.0523(5) 0.2802(3) 0.057(2) Uani 1 1 d .
H8 H 0.5074 0.0285 0.2970 0.069 Uiso 1 1 calc R
C25 C 0.4870(5) 0.3878(6) 0.5490(3) 0.064(2) Uani 1 1 d .
H25 H 0.5378 0.3860 0.5626 0.077 Uiso 1 1 calc R
C1 C 0.2929(5) 0.3176(6) 0.1027(3) 0.059(2) Uani 1 1 d .
H1 H 0.2438 0.3153 0.0861 0.070 Uiso 1 1 calc R
C10 C 0.3402(5) 0.0308(5) 0.2395(3) 0.054(2) Uani 1 1 d .
H10 H 0.3011 -0.0086 0.2275 0.065 Uiso 1 1 calc R
C19 C 0.3994(5) 0.0241(5) 0.4263(3) 0.057(2) Uani 1 1 d .
H19 H 0.4037 -0.0388 0.4274 0.069 Uiso 1 1 calc R
C22 C 0.3407(5) 0.3893(6) 0.5103(4) 0.065(2) Uani 1 1 d .
H22 H 0.2899 0.3876 0.4966 0.078 Uiso 1 1 calc R
C24 C 0.4323(5) 0.4290(6) 0.5813(3) 0.066(2) Uani 1 1 d .
H24 H 0.4450 0.4543 0.6161 0.080 Uiso 1 1 calc R
C23 C 0.3581(6) 0.4320(6) 0.5610(4) 0.073(3) Uani 1 1 d .
H23 H 0.3194 0.4623 0.5810 0.087 Uiso 1 1 calc R

loop_
_atom_site_aniso_label
_atom_site_aniso_U_11
_atom_site_aniso_U_22
_atom_site_aniso_U_33
_atom_site_aniso_U_23
_atom_site_aniso_U_13
_atom_site_aniso_U_12
Hg2 0.04096(18) 0.06498(19) 0.03862(17) 0.00203(14) 0.00439(12) -0.00569(13)
Hg1 0.04170(19) 0.0672(2) 0.03746(17) -0.00172(14) 0.00220(13) -0.00397(14)
Br3 0.0588(5) 0.0529(4) 0.0437(4) 0.0061(4) 0.0140(4) 0.0051(3)
Br1 0.0695(6) 0.0699(5) 0.0375(4) 0.0018(4) 0.0078(4) 0.0145(4)
Br2 0.0547(5) 0.0631(5) 0.0479(5) -0.0065(4) -0.0049(4) -0.0077(4)
Br4 0.0580(6) 0.0945(7) 0.0537(5) 0.0023(5) -0.0140(4) 0.0023(5)
N6 0.049(4) 0.039(3) 0.034(3) -0.008(3) -0.011(3) 0.008(3)
N4 0.038(3) 0.034(3) 0.028(3) -0.002(2) -0.008(2) 0.000(2)
N5 0.039(3) 0.042(3) 0.028(3) 0.009(3) 0.002(2) -0.006(2)
N7 0.048(4) 0.056(4) 0.033(3) -0.017(3) 0.001(3) -0.007(3)
C5 0.044(4) 0.036(3) 0.027(3) 0.002(3) 0.004(3) -0.003(3)
C6 0.044(4) 0.044(4) 0.022(3) -0.002(3) -0.003(3) 0.001(3)
N2 0.057(4) 0.041(3) 0.030(3) -0.001(3) -0.011(3) 0.000(3)
C16 0.050(4) 0.037(3) 0.017(3) -0.001(3) 0.000(3) 0.000(3)
N3 0.036(3) 0.048(3) 0.039(3) -0.005(3) -0.007(3) 0.000(3)
N1 0.038(4) 0.073(4) 0.030(3) 0.007(3) 0.000(3) -0.003(3)
C14 0.051(4) 0.034(3) 0.048(5) -0.007(3) -0.008(4) 0.004(3)
C21 0.047(4) 0.037(3) 0.031(4) -0.006(3) 0.005(3) -0.002(3)
C20 0.046(4) 0.043(4) 0.042(4) 0.011(3) 0.002(3) 0.008(3)
C15 0.031(4) 0.039(3) 0.035(4) 0.001(3) -0.005(3) 0.003(3)
C4 0.038(4) 0.061(4) 0.053(5) 0.004(4) -0.005(4) -0.011(3)
C12 0.055(5) 0.040(4) 0.037(4) 0.003(3) -0.007(3) 0.001(3)
C11 0.035(4) 0.034(3) 0.028(3) 0.004(3) -0.007(3) -0.001(3)
C17 0.039(4) 0.054(4) 0.044(4) 0.000(4) -0.006(3) -0.003(3)
C7 0.046(5) 0.056(4) 0.044(4) -0.007(4) -0.007(4) -0.007(3)
C13 0.054(5) 0.034(3) 0.061(5) 0.008(4) -0.006(4) 0.003(3)
C2 0.073(6) 0.070(5) 0.023(4) 0.003(4) 0.007(4) -0.008(4)
C18 0.055(5) 0.050(4) 0.052(5) 0.001(4) 0.001(4) -0.017(4)
C9 0.066(6) 0.043(4) 0.067(6) -0.005(4) -0.002(5) 0.013(4)
C3 0.064(6) 0.069(5) 0.040(5) 0.013(4) 0.020(4) -0.013(4)
C8 0.054(5) 0.063(5) 0.056(5) -0.019(4) -0.011(4) 0.023(4)
C25 0.064(6) 0.078(6) 0.050(5) -0.031(5) -0.007(4) 0.004(5)
C1 0.055(5) 0.092(6) 0.029(4) 0.017(4) -0.004(4) -0.008(4)
C10 0.060(5) 0.041(4) 0.063(5) -0.006(4) 0.001(4) -0.006(4)
C19 0.075(6) 0.032(3) 0.064(5) -0.002(4) 0.009(5) -0.004(4)
C22 0.048(5) 0.075(5) 0.073(6) -0.034(5) 0.012(4) 0.002(4)
C24 0.087(7) 0.073(6) 0.039(5) -0.027(4) -0.002(5) -0.009(5)
C23 0.071(6) 0.076(6) 0.072(6) -0.041(5) 0.026(5) 0.004(5)

loop_
_atom_type_symbol
_atom_type_description
_atom_type_scat_dispersion_real
_atom_type_scat_dispersion_imag
_atom_type_scat_source
C C 0.0033 0.0016 'International Tables Vol C Tables 4.2.6.8 and 6.1.1.4'
H H 0.0000 0.0000 'International Tables Vol C Tables 4.2.6.8 and 6.1.1.4'
N N 0.0061 0.0033 'International Tables Vol C Tables 4.2.6.8 and 6.1.1.4'
O O 0.0106 0.0060 'International Tables Vol C Tables 4.2.6.8 and 6.1.1.4'
Br Br -0.2901 2.4595 'International Tables Vol C Tables 4.2.6.8 and 6.1.1.4'
Hg Hg -2.3894 9.2266 'International Tables Vol C Tables 4.2.6.8 and 6.1.1.4'

loop_
_geom_angle_atom_site_label_1
_geom_angle_atom_site_label_2
_geom_angle_atom_site_label_3
_geom_angle
N5 Hg2 N7 77.97(19)
N5 Hg2 Br3 107.61(12)
N7 Hg2 Br3 106.90(14)
N5 Hg2 Br4 108.88(13)
N7 Hg2 Br4 94.03(14)
Br3 Hg2 Br4 140.90(3)
N1 Hg1 Br1 118.63(15)
N1 Hg1 N3 79.11(19)
Br1 Hg1 N3 100.26(13)
N1 Hg1 Br2 103.82(15)
Br1 Hg1 Br2 136.22(3)
N3 Hg1 Br2 97.58(13)
C15 N6 C16 116.9(5)
C15 N6 C21 122.9(5)
C16 N6 C21 119.8(5)
C11 N4 C15 118.4(5)
C16 N5 C20 117.4(6)
C16 N5 Hg2 118.6(4)
C20 N5 Hg2 123.5(5)
C25 N7 C21 117.7(6)
C25 N7 Hg2 123.8(5)
C21 N7 Hg2 118.1(4)
N1 C5 C4 121.6(6)
N1 C5 N2 117.5(6)
C4 C5 N2 120.9(6)
N3 C6 C7 122.6(6)
N3 C6 N2 115.8(6)
C7 C6 N2 121.7(6)
C11 N2 C6 121.4(5)
C11 N2 C5 122.4(5)
C6 N2 C5 116.1(5)
N5 C16 C17 122.5(6)
N5 C16 N6 116.9(6)
C17 C16 N6 120.7(6)
C6 N3 C10 117.9(6)
C6 N3 Hg1 114.9(4)
C10 N3 Hg1 126.6(5)
C1 N1 C5 117.8(6)
C1 N1 Hg1 124.9(5)
C5 N1 Hg1 114.9(4)
C13 C14 C15 117.2(6)
C13 C14 H14 121.4
C15 C14 H14 121.4
N7 C21 C22 122.7(7)
N7 C21 N6 116.0(6)
C22 C21 N6 121.3(7)
N5 C20 C19 123.7(7)
N5 C20 H20 118.2
C19 C20 H20 118.2
N4 C15 C14 123.2(6)
N4 C15 N6 113.3(5)
C14 C15 N6 123.5(6)
C3 C4 C5 119.2(7)
C3 C4 H4 120.4
C5 C4 H4 120.4
C13 C12 C11 118.2(7)
C13 C12 H12 120.9
C11 C12 H12 120.9
N4 C11 C12 122.9(6)
N4 C11 N2 114.1(5)
C12 C11 N2 122.9(6)
C18 C17 C16 118.4(7)
C18 C17 H17 120.8
C16 C17 H17 120.8
C8 C7 C6 117.5(7)
C8 C7 H7 121.3
C6 C7 H7 121.3
C12 C13 C14 120.0(6)
C12 C13 H13 120.0
C14 C13 H13 120.0
C3 C2 C1 118.3(7)
C3 C2 H2 120.9
C1 C2 H2 120.9
C17 C18 C19 120.0(7)
C17 C18 H18 120.0
C19 C18 H18 120.0
C10 C9 C8 119.7(7)
C10 C9 H9 120.1
C8 C9 H9 120.1
C2 C3 C4 119.0(7)
C2 C3 H3 120.5
C4 C3 H3 120.5
C9 C8 C7 119.9(7)
C9 C8 H8 120.1
C7 C8 H8 120.1
N7 C25 C24 124.2(8)
N7 C25 H25 117.9
C24 C25 H25 117.9
N1 C1 C2 124.0(8)
N1 C1 H1 118.0
C2 C1 H1 118.0
C9 C10 N3 122.5(7)
C9 C10 H10 118.8
N3 C10 H10 118.8
C20 C19 C18 117.9(7)
C20 C19 H19 121.0
C18 C19 H19 121.0
C21 C22 C23 118.3(8)
C21 C22 H22 120.9
C23 C22 H22 120.9
C25 C24 C23 117.7(8)
C25 C24 H24 121.1
C23 C24 H24 121.1
C24 C23 C22 119.3(8)
C24 C23 H23 120.3
C22 C23 H23 120.3

loop_
_geom_bond_atom_site_label_1
_geom_bond_atom_site_label_2
_geom_bond_distance
Hg2 N5 2.385(5)
Hg2 N7 2.454(6)
Hg2 Br3 2.4839(8)
Hg2 Br4 2.4883(9)
Hg1 N1 2.433(6)
Hg1 Br1 2.4810(8)
Hg1 N3 2.513(5)
Hg1 Br2 2.5255(8)
N6 C15 1.413(8)
N6 C16 1.430(8)
N6 C21 1.432(8)
N4 C11 1.317(8)
N4 C15 1.329(8)
N5 C16 1.333(8)
N5 C20 1.348(8)
N7 C25 1.314(9)
N7 C21 1.333(9)
C5 N1 1.326(8)
C5 C4 1.375(9)
C5 N2 1.427(8)
C6 N3 1.339(8)
C6 C7 1.384(10)
C6 N2 1.419(8)
N2 C11 1.393(8)
C16 C17 1.380(9)
N3 C10 1.351(9)
N1 C1 1.317(9)
C14 C13 1.375(10)
C14 C15 1.389(9)
C14 H14 0.9300
C21 C22 1.351(10)
C20 C19 1.352(10)
C20 H20 0.9300
C4 C3 1.368(10)
C4 H4 0.9300
C12 C13 1.374(10)
C12 C11 1.381(9)
C12 H12 0.9300
C17 C18 1.364(11)
C17 H17 0.9300
C7 C8 1.379(10)
C7 H7 0.9300
C13 H13 0.9300
C2 C3 1.352(11)
C2 C1 1.358(10)
C2 H2 0.9300
C18 C19 1.377(11)
C18 H18 0.9300
C9 C10 1.340(10)
C9 C8 1.364(11)
C9 H9 0.9300
C3 H3 0.9300
C8 H8 0.9300
C25 C24 1.354(11)
C25 H25 0.9300
C1 H1 0.9300
C10 H10 0.9300
C19 H19 0.9300
C22 C23 1.388(11)
C22 H22 0.9300
C24 C23 1.362(11)
C24 H24 0.9300
C23 H23 0.9300

loop_
_geom_torsion_atom_site_label_1
_geom_torsion_atom_site_label_2
_geom_torsion_atom_site_label_3
_geom_torsion_atom_site_label_4
_geom_torsion
N7 Hg2 N5 C16 45.1(4)
Br3 Hg2 N5 C16 -59.0(5)
Br4 Hg2 N5 C16 135.3(4)
N7 Hg2 N5 C20 -143.4(5)
Br3 Hg2 N5 C20 112.5(5)
Br4 Hg2 N5 C20 -53.2(5)
N5 Hg2 N7 C25 135.2(7)
Br3 Hg2 N7 C25 -119.8(6)
Br4 Hg2 N7 C25 26.7(6)
N5 Hg2 N7 C21 -37.3(5)
Br3 Hg2 N7 C21 67.7(5)
Br4 Hg2 N7 C21 -145.7(5)
N3 C6 N2 C11 117.6(7)
C7 C6 N2 C11 -61.9(9)
N3 C6 N2 C5 -64.9(8)
C7 C6 N2 C5 115.6(7)
N1 C5 N2 C11 -95.2(8)
C4 C5 N2 C11 86.4(8)
N1 C5 N2 C6 87.3(8)
C4 C5 N2 C6 -91.1(8)
C20 N5 C16 C17 -3.3(9)
Hg2 N5 C16 C17 168.8(5)
C20 N5 C16 N6 177.1(6)
Hg2 N5 C16 N6 -10.9(7)
C15 N6 C16 N5 110.3(6)
C21 N6 C16 N5 -62.9(8)
C15 N6 C16 C17 -69.3(8)
C21 N6 C16 C17 117.5(7)
C7 C6 N3 C10 -2.9(10)
N2 C6 N3 C10 177.6(6)
C7 C6 N3 Hg1 168.5(5)
N2 C6 N3 Hg1 -11.0(7)
N1 Hg1 N3 C6 45.4(5)
Br1 Hg1 N3 C6 -72.0(5)
Br2 Hg1 N3 C6 148.1(4)
N1 Hg1 N3 C10 -144.1(6)
Br1 Hg1 N3 C10 98.5(6)
Br2 Hg1 N3 C10 -41.4(6)
C4 C5 N1 C1 -2.5(11)
N2 C5 N1 C1 179.1(7)
C4 C5 N1 Hg1 160.8(5)
N2 C5 N1 Hg1 -17.6(7)
Br1 Hg1 N1 C1 -131.7(6)
N3 Hg1 N1 C1 132.5(7)
Br2 Hg1 N1 C1 37.3(7)
Br1 Hg1 N1 C5 66.4(5)
N3 Hg1 N1 C5 -29.4(5)
Br2 Hg1 N1 C5 -124.7(5)
C25 N7 C21 C22 1.6(11)
Hg2 N7 C21 C22 174.5(6)
C25 N7 C21 N6 -176.9(7)
Hg2 N7 C21 N6 -4.0(8)
C15 N6 C21 N7 -101.3(7)
C16 N6 C21 N7 71.5(8)
C15 N6 C21 C22 80.2(9)
C16 N6 C21 C22 -107.1(8)
C16 N5 C20 C19 1.7(10)
Hg2 N5 C20 C19 -169.9(6)
C11 N4 C15 C14 -0.5(9)
C11 N4 C15 N6 -178.6(6)
C13 C14 C15 N4 0.0(10)
C13 C14 C15 N6 178.0(6)
C16 N6 C15 N4 -4.3(8)
C21 N6 C15 N4 168.6(6)
C16 N6 C15 C14 177.5(6)
C21 N6 C15 C14 -9.5(10)
N1 C5 C4 C3 1.7(11)
N2 C5 C4 C3 -179.9(7)
C15 N4 C11 C12 0.2(10)
C15 N4 C11 N2 179.9(6)
C13 C12 C11 N4 0.6(11)
C13 C12 C11 N2 -179.1(6)
C6 N2 C11 N4 -3.3(9)
C5 N2 C11 N4 179.3(6)
C6 N2 C11 C12 176.4(6)
C5 N2 C11 C12 -1.0(10)
N5 C16 C17 C18 2.4(11)
N6 C16 C17 C18 -177.9(6)
N3 C6 C7 C8 1.3(11)
N2 C6 C7 C8 -179.2(7)
C11 C12 C13 C14 -1.0(11)
C15 C14 C13 C12 0.7(10)
C16 C17 C18 C19 0.0(12)
C1 C2 C3 C4 -3.1(13)
C5 C4 C3 C2 1.2(12)
C10 C9 C8 C7 -0.7(13)
C6 C7 C8 C9 0.5(12)
C21 N7 C25 C24 -1.9(13)
Hg2 N7 C25 C24 -174.4(7)
C5 N1 C1 C2 0.5(13)
Hg1 N1 C1 C2 -161.0(7)
C3 C2 C1 N1 2.3(14)
C8 C9 C10 N3 -0.9(13)
C6 N3 C10 C9 2.7(12)
Hg1 N3 C10 C9 -167.6(6)
N5 C20 C19 C18 0.6(12)
C17 C18 C19 C20 -1.5(12)
N7 C21 C22 C23 1.1(12)
N6 C21 C22 C23 179.5(8)
N7 C25 C24 C23 -0.5(15)
C25 C24 C23 C22 3.2(15)
C21 C22 C23 C24 -3.5(14)
